data_7113709
loop_
_publ_author_name
'Clegg, William'
'Forbes, Glenn C.'
'Kennedy, Alan R.'
'Mulvey, Robert E.'
'Liddle, Stephen T.'

_publ_section_title
;
 Potassium--zinc induced synergic enhancement of the basicity of
 hexamethyldisilazide (HMDS) towards methylbenzene molecules
;
_journal_coden_ASTM CHCOFS
_journal_issue 3
_journal_name_full
;
 Chemical Communications (Cambridge, United Kingdom)
;
_journal_page_first 406
_journal_page_last 407
_journal_paper_doi 10.1039/b211392a
_journal_year 2003
_chemical_formula_sum 'C19 H43 K N2 Si4 Zn'
_chemical_formula_weight 516.38
_space_group_IT_number 14
_symmetry_cell_setting monoclinic
_symmetry_space_group_name_Hall '-P 2yn'
_symmetry_space_group_name_H-M 'P 1 21/n 1'
_atom_sites_solution_hydrogens geom
_atom_sites_solution_primary direct
_atom_sites_solution_secondary difmap
_audit_creation_method SHELXL-97
_cell_angle_alpha 90.00
_cell_angle_beta 91.90(3)
_cell_angle_gamma 90.00
_cell_formula_units_Z 4
_cell_length_a 9.2390(18)
_cell_length_b 20.764(4)
_cell_length_c 15.064(3)
_cell_measurement_reflns_used 77
_cell_measurement_temperature 160(2)
_cell_measurement_theta_max 24.70
_cell_measurement_theta_min 19.95
_cell_volume 2888.3(10)
_computing_cell_refinement 'Stoe DIF4'
_computing_data_collection 'Stoe DIF4'
_computing_data_reduction 'local programs'
_computing_molecular_graphics 'Siemens SHELXTL'
_computing_publication_material 'SHELXTL and local programs'
_computing_structure_refinement 'Siemens SHELXTL'
_computing_structure_solution 'Siemens SHELXTL'
_diffrn_ambient_temperature 160(2)
_diffrn_measured_fraction_theta_full 0.957
_diffrn_measured_fraction_theta_max 0.957
_diffrn_measurement_device_type 'Stoe-Siemens diffractometer'
_diffrn_measurement_method '\w/\q scans with on-line profile fitting'
_diffrn_radiation_monochromator graphite
_diffrn_radiation_source 'fine-focus sealed tube'
_diffrn_radiation_type MoK\a
_diffrn_radiation_wavelength 0.71073
_diffrn_reflns_av_R_equivalents 0.2082
_diffrn_reflns_av_sigmaI/netI 0.1549
_diffrn_reflns_limit_h_max 11
_diffrn_reflns_limit_h_min -11
_diffrn_reflns_limit_k_max 24
_diffrn_reflns_limit_k_min -24
_diffrn_reflns_limit_l_max 16
_diffrn_reflns_limit_l_min -17
_diffrn_reflns_number 14016
_diffrn_reflns_theta_full 25.21
_diffrn_reflns_theta_max 25.21
_diffrn_reflns_theta_min 1.67
_diffrn_standards_decay_% 7.5
_diffrn_standards_interval_time 60
_diffrn_standards_number 5
_exptl_absorpt_coefficient_mu 1.168
_exptl_absorpt_correction_T_max 0.779
_exptl_absorpt_correction_T_min 0.132
_exptl_absorpt_correction_type psi-scan
_exptl_absorpt_process_details XPREP
_exptl_crystal_colour colourless
_exptl_crystal_density_diffrn 1.188
_exptl_crystal_density_method 'not measured'
_exptl_crystal_description block
_exptl_crystal_F_000 1104
_exptl_crystal_size_max 0.69
_exptl_crystal_size_mid 0.46
_exptl_crystal_size_min 0.27
_refine_diff_density_max 0.602
_refine_diff_density_min -0.827
_refine_diff_density_rms 0.094
_refine_ls_extinction_coef 0.0072(8)
_refine_ls_extinction_expression Fc^*^=kFc[1+0.001xFc^2^\l^3^/sin(2\q)]^-1/4^
_refine_ls_extinction_method SHELXL
_refine_ls_goodness_of_fit_ref 1.043
_refine_ls_hydrogen_treatment constr
_refine_ls_matrix_type full
_refine_ls_number_parameters 257
_refine_ls_number_reflns 4975
_refine_ls_number_restraints 0
_refine_ls_restrained_S_all 1.043
_refine_ls_R_factor_all 0.0619
_refine_ls_R_factor_gt 0.0571
_refine_ls_shift/su_max 0.000
_refine_ls_shift/su_mean 0.000
_refine_ls_structure_factor_coef Fsqd
_refine_ls_weighting_details 'calc w=1/[\s^2^(Fo^2^)+(0.0126P)^2^+4.7772P] where P=(Fo^2^+2Fc^2^)/3'
_refine_ls_weighting_scheme calc
_refine_ls_wR_factor_gt 0.1688
_refine_ls_wR_factor_ref 0.1770
_reflns_number_gt 4438
_reflns_number_total 4975
_reflns_threshold_expression I>2\s(I)
_cod_duplicate_entry 7103962
_cod_data_source_file b211392a.txt
_cod_data_source_block rem285
_cod_original_sg_symbol_H-M 'P 21/n'
_cod_database_code 7113709

loop_
_symmetry_equiv_pos_as_xyz
'x, y, z'
'-x+1/2, y+1/2, -z+1/2'
'-x, -y, -z'
'x-1/2, -y-1/2, z-1/2'

loop_
_atom_site_label
_atom_site_type_symbol
_atom_site_fract_x
_atom_site_fract_y
_atom_site_fract_z
_atom_site_U_iso_or_equiv
_atom_site_adp_type
_atom_site_occupancy
_atom_site_symmetry_multiplicity
_atom_site_calc_flag
_atom_site_refinement_flags
K1 K 0.61941(13) 0.18738(5) 0.84993(6) 0.0457(3) Uani 1 1 d .
Zn1 Zn 0.43798(6) 0.23605(2) 0.66515(3) 0.0343(2) Uani 1 1 d .
N1 N 0.4438(4) 0.14447(14) 0.7084(2) 0.0307(7) Uani 1 1 d .
Si1 Si 0.56315(14) 0.09434(5) 0.65932(8) 0.0359(3) Uani 1 1 d .
C1 C 0.7527(6) 0.1157(3) 0.6932(4) 0.0588(14) Uani 1 1 d .
H1A H 0.7652 0.1615 0.6891 0.088 Uiso 1 1 calc R
H1B H 0.8184 0.0946 0.6546 0.088 Uiso 1 1 calc R
H1C H 0.7722 0.1021 0.7533 0.088 Uiso 1 1 calc R
C2 C 0.5481(7) 0.0086(2) 0.6937(4) 0.0652(16) Uani 1 1 d .
H2A H 0.4556 -0.0081 0.6740 0.098 Uiso 1 1 calc R
H2B H 0.5572 0.0056 0.7573 0.098 Uiso 1 1 calc R
H2C H 0.6237 -0.0161 0.6677 0.098 Uiso 1 1 calc R
C3 C 0.5544(7) 0.0970(3) 0.5363(3) 0.0631(15) Uani 1 1 d .
H3A H 0.4572 0.0879 0.5153 0.095 Uiso 1 1 calc R
H3B H 0.6190 0.0653 0.5134 0.095 Uiso 1 1 calc R
H3C H 0.5823 0.1390 0.5166 0.095 Uiso 1 1 calc R
Si2 Si 0.27267(14) 0.11931(5) 0.73486(9) 0.0398(3) Uani 1 1 d .
C4 C 0.2721(7) 0.0758(3) 0.8426(4) 0.0697(17) Uani 1 1 d .
H4A H 0.3313 0.0379 0.8391 0.105 Uiso 1 1 calc R
H4B H 0.1748 0.0635 0.8553 0.105 Uiso 1 1 calc R
H4C H 0.3100 0.1033 0.8889 0.105 Uiso 1 1 calc R
C5 C 0.1818(7) 0.0663(3) 0.6491(4) 0.0683(17) Uani 1 1 d .
H5A H 0.2393 0.0284 0.6409 0.102 Uiso 1 1 calc R
H5B H 0.1718 0.0892 0.5939 0.102 Uiso 1 1 calc R
H5C H 0.0878 0.0541 0.6686 0.102 Uiso 1 1 calc R
C6 C 0.1466(6) 0.1896(2) 0.7483(5) 0.0678(17) Uani 1 1 d .
H6A H 0.1988 0.2248 0.7754 0.102 Uiso 1 1 calc R
H6B H 0.0688 0.1772 0.7853 0.102 Uiso 1 1 calc R
H6C H 0.1081 0.2025 0.6911 0.102 Uiso 1 1 calc R
N2 N 0.5413(4) 0.29789(14) 0.74523(19) 0.0276(7) Uani 1 1 d .
Si3 Si 0.68514(13) 0.33298(5) 0.69537(7) 0.0318(3) Uani 1 1 d .
C7 C 0.7295(6) 0.2888(3) 0.5902(3) 0.0521(12) Uani 1 1 d .
H7A H 0.6489 0.2917 0.5485 0.078 Uiso 1 1 calc R
H7B H 0.7486 0.2443 0.6036 0.078 Uiso 1 1 calc R
H7C H 0.8134 0.3078 0.5649 0.078 Uiso 1 1 calc R
C8 C 0.6508(6) 0.4175(2) 0.6588(3) 0.0536(13) Uani 1 1 d .
H8A H 0.6219 0.4428 0.7086 0.080 Uiso 1 1 calc R
H8B H 0.5752 0.4181 0.6136 0.080 Uiso 1 1 calc R
H8C H 0.7377 0.4353 0.6355 0.080 Uiso 1 1 calc R
C9 C 0.8519(6) 0.3298(2) 0.7682(4) 0.0526(12) Uani 1 1 d .
H9A H 0.8339 0.3507 0.8236 0.079 Uiso 1 1 calc R
H9B H 0.9293 0.3515 0.7395 0.079 Uiso 1 1 calc R
H9C H 0.8783 0.2858 0.7789 0.079 Uiso 1 1 calc R
Si4 Si 0.44689(14) 0.33865(5) 0.82259(7) 0.0335(3) Uani 1 1 d .
C10 C 0.3936(9) 0.2847(3) 0.9155(4) 0.079(2) Uani 1 1 d .
H10A H 0.3442 0.2476 0.8916 0.118 Uiso 1 1 calc R
H10B H 0.3306 0.3076 0.9539 0.118 Uiso 1 1 calc R
H10C H 0.4788 0.2712 0.9487 0.118 Uiso 1 1 calc R
C11 C 0.2789(5) 0.3768(2) 0.7754(3) 0.0482(11) Uani 1 1 d .
H11A H 0.2166 0.3441 0.7500 0.072 Uiso 1 1 calc R
H11B H 0.3037 0.4070 0.7301 0.072 Uiso 1 1 calc R
H11C H 0.2297 0.3988 0.8216 0.072 Uiso 1 1 calc R
C12 C 0.5544(8) 0.4029(3) 0.8831(4) 0.075(2) Uani 1 1 d .
H12A H 0.5681 0.4388 0.8441 0.113 Uiso 1 1 calc R
H12B H 0.6470 0.3859 0.9020 0.113 Uiso 1 1 calc R
H12C H 0.5030 0.4168 0.9340 0.113 Uiso 1 1 calc R
C13 C 0.2856(5) 0.31621(18) 0.5259(3) 0.0345(9) Uani 1 1 d .
C14 C 0.1527(5) 0.3379(2) 0.5538(3) 0.0407(10) Uani 1 1 d .
H14A H 0.0951 0.3104 0.5861 0.049 Uiso 1 1 calc R
C15 C 0.1033(7) 0.3996(2) 0.5349(3) 0.0523(13) Uani 1 1 d .
H15A H 0.0134 0.4128 0.5541 0.063 Uiso 1 1 calc R
C16 C 0.1880(7) 0.4414(2) 0.4874(3) 0.0576(15) Uani 1 1 d .
H16A H 0.1545 0.4826 0.4738 0.069 Uiso 1 1 calc R
C17 C 0.3212(6) 0.4220(2) 0.4605(3) 0.0500(13) Uani 1 1 d .
H17A H 0.3795 0.4504 0.4299 0.060 Uiso 1 1 calc R
C18 C 0.3694(6) 0.3598(2) 0.4789(3) 0.0434(11) Uani 1 1 d .
H18A H 0.4595 0.3470 0.4595 0.052 Uiso 1 1 calc R
C19 C 0.3368(6) 0.25008(19) 0.5463(3) 0.0419(11) Uani 1 1 d .
H19A H 0.4024 0.2372 0.5005 0.050 Uiso 1 1 calc R
H19B H 0.2539 0.2214 0.5422 0.050 Uiso 1 1 calc R

loop_
_atom_site_aniso_label
_atom_site_aniso_U_11
_atom_site_aniso_U_22
_atom_site_aniso_U_33
_atom_site_aniso_U_23
_atom_site_aniso_U_13
_atom_site_aniso_U_12
K1 0.0564(7) 0.0425(5) 0.0373(5) 0.0022(4) -0.0112(5) 0.0128(5)
Zn1 0.0342(4) 0.0289(3) 0.0398(3) 0.00346(17) 0.0005(2) -0.00074(18)
N1 0.0318(19) 0.0211(14) 0.0393(17) 0.0031(12) 0.0004(14) -0.0013(13)
Si1 0.0336(7) 0.0239(5) 0.0501(7) -0.0014(4) -0.0006(5) 0.0047(4)
C1 0.031(3) 0.059(3) 0.087(4) -0.016(3) 0.006(3) 0.008(2)
C2 0.070(4) 0.032(2) 0.093(4) 0.006(2) 0.002(3) 0.013(3)
C3 0.076(4) 0.056(3) 0.058(3) -0.014(2) 0.007(3) 0.012(3)
Si2 0.0278(6) 0.0276(5) 0.0642(8) 0.0142(5) 0.0035(6) -0.0033(5)
C4 0.056(4) 0.068(3) 0.086(4) 0.031(3) 0.020(3) -0.005(3)
C5 0.052(4) 0.047(3) 0.105(5) 0.003(3) -0.020(3) -0.011(3)
C6 0.041(3) 0.042(3) 0.121(5) 0.012(3) 0.023(3) 0.002(2)
N2 0.0336(19) 0.0222(14) 0.0271(15) -0.0004(11) 0.0043(14) -0.0013(13)
Si3 0.0294(6) 0.0284(5) 0.0381(6) -0.0010(4) 0.0055(5) -0.0063(4)
C7 0.047(3) 0.064(3) 0.047(3) -0.006(2) 0.021(2) -0.005(3)
C8 0.061(4) 0.043(2) 0.057(3) 0.010(2) -0.001(3) -0.016(2)
C9 0.032(3) 0.052(3) 0.074(3) -0.005(2) -0.004(2) -0.002(2)
Si4 0.0361(7) 0.0349(6) 0.0299(5) -0.0027(4) 0.0061(5) 0.0079(5)
C10 0.093(5) 0.078(4) 0.067(4) 0.024(3) 0.041(4) 0.033(4)
C11 0.038(3) 0.049(3) 0.057(3) -0.009(2) -0.002(2) 0.013(2)
C12 0.073(4) 0.086(4) 0.066(3) -0.049(3) -0.010(3) 0.020(4)
C13 0.046(3) 0.0270(18) 0.0294(19) 0.0024(14) -0.0130(18) -0.0019(17)
C14 0.044(3) 0.041(2) 0.036(2) 0.0056(17) -0.0051(19) 0.000(2)
C15 0.061(3) 0.049(3) 0.046(3) -0.002(2) -0.007(2) 0.017(2)
C16 0.085(5) 0.028(2) 0.059(3) 0.0065(19) -0.014(3) 0.009(2)
C17 0.067(4) 0.032(2) 0.050(3) 0.0141(19) -0.013(2) -0.010(2)
C18 0.043(3) 0.043(2) 0.044(2) 0.0033(18) -0.011(2) -0.006(2)
C19 0.059(3) 0.0256(18) 0.040(2) -0.0013(16) -0.022(2) 0.001(2)

loop_
_atom_type_symbol
_atom_type_description
_atom_type_scat_dispersion_real
_atom_type_scat_dispersion_imag
_atom_type_scat_source
C C 0.0033 0.0016 'International Tables Vol C Tables 4.2.6.8 and 6.1.1.4'
H H 0.0000 0.0000 'International Tables Vol C Tables 4.2.6.8 and 6.1.1.4'
N N 0.0061 0.0033 'International Tables Vol C Tables 4.2.6.8 and 6.1.1.4'
Si Si 0.0817 0.0704 'International Tables Vol C Tables 4.2.6.8 and 6.1.1.4'
K K 0.2009 0.2494 'International Tables Vol C Tables 4.2.6.8 and 6.1.1.4'
Zn Zn 0.2839 1.4301 'International Tables Vol C Tables 4.2.6.8 and 6.1.1.4'

loop_
_geom_angle_atom_site_label_1
_geom_angle_atom_site_label_2
_geom_angle_atom_site_label_3
_geom_angle
_geom_angle_site_symmetry_1
_geom_angle_site_symmetry_3
N1 K1 N2 72.82(9) . .
N1 K1 C13 158.63(10) . 4_666
N2 K1 C13 127.94(10) . 4_666
N1 K1 C14 137.38(12) . 4_666
N2 K1 C14 133.78(11) . 4_666
C13 K1 C14 26.04(13) 4_666 4_666
N1 K1 C18 140.87(11) . 4_666
N2 K1 C18 139.56(12) . 4_666
C13 K1 C18 26.25(12) 4_666 4_666
C14 K1 C18 44.70(14) 4_666 4_666
N1 K1 C15 115.25(11) . 4_666
N2 K1 C15 151.48(13) . 4_666
C13 K1 C15 44.54(12) 4_666 4_666
C14 K1 C15 24.53(11) 4_666 4_666
C18 K1 C15 50.38(15) 4_666 4_666
N1 K1 C17 117.71(10) . 4_666
N2 K1 C17 160.72(14) . 4_666
C13 K1 C17 44.59(10) 4_666 4_666
C14 K1 C17 50.28(12) 4_666 4_666
C18 K1 C17 24.50(12) 4_666 4_666
C15 K1 C17 41.83(15) 4_666 4_666
N1 K1 C16 107.72(11) . 4_666
N2 K1 C16 174.87(14) . 4_666
C13 K1 C16 51.11(11) 4_666 4_666
C14 K1 C16 42.61(11) 4_666 4_666
C18 K1 C16 42.45(14) 4_666 4_666
C15 K1 C16 23.59(14) 4_666 4_666
C17 K1 C16 23.28(15) 4_666 4_666
N2 Zn1 N1 114.06(13) . .
N2 Zn1 C19 130.30(15) . .
N1 Zn1 C19 115.59(15) . .
Si1 N1 Si2 121.80(18) . .
Si1 N1 Zn1 116.62(18) . .
Si2 N1 Zn1 110.28(17) . .
Si1 N1 K1 99.15(15) . .
Si2 N1 K1 115.84(16) . .
Zn1 N1 K1 87.38(11) . .
N1 Si1 C3 114.1(2) . .
N1 Si1 C1 110.6(2) . .
C3 Si1 C1 106.1(3) . .
N1 Si1 C2 114.1(2) . .
C3 Si1 C2 107.8(3) . .
C1 Si1 C2 103.3(3) . .
N1 Si2 C4 112.2(2) . .
N1 Si2 C5 114.3(3) . .
C4 Si2 C5 107.6(3) . .
N1 Si2 C6 111.4(2) . .
C4 Si2 C6 105.3(3) . .
C5 Si2 C6 105.4(3) . .
Si4 N2 Si3 120.77(18) . .
Si4 N2 Zn1 119.34(19) . .
Si3 N2 Zn1 111.95(16) . .
Si4 N2 K1 98.43(13) . .
Si3 N2 K1 113.46(16) . .
Zn1 N2 K1 85.62(10) . .
N2 Si3 C9 111.5(2) . .
N2 Si3 C8 113.8(2) . .
C9 Si3 C8 109.6(2) . .
N2 Si3 C7 110.8(2) . .
C9 Si3 C7 106.2(3) . .
C8 Si3 C7 104.4(2) . .
N2 Si4 C11 112.90(19) . .
N2 Si4 C10 111.6(2) . .
C11 Si4 C10 107.7(3) . .
N2 Si4 C12 114.2(3) . .
C11 Si4 C12 107.7(3) . .
C10 Si4 C12 102.1(3) . .
C14 C13 C18 117.0(4) . .
C14 C13 C19 121.2(4) . .
C18 C13 C19 121.8(5) . .
C14 C13 K1 81.1(2) . 4_565
C18 C13 K1 81.1(2) . 4_565
C19 C13 K1 108.0(2) . 4_565
C15 C14 C13 121.8(5) . .
C15 C14 K1 86.1(3) . 4_565
C13 C14 K1 72.9(2) . 4_565
C16 C15 C14 119.9(6) . .
C16 C15 K1 82.3(3) . 4_565
C14 C15 K1 69.3(3) . 4_565
C17 C16 C15 119.8(4) . .
C17 C16 K1 75.0(3) . 4_565
C15 C16 K1 74.1(3) . 4_565
C16 C17 C18 120.0(5) . .
C16 C17 K1 81.7(3) . 4_565
C18 C17 K1 68.8(2) . 4_565
C17 C18 C13 121.5(5) . .
C17 C18 K1 86.7(3) . 4_565
C13 C18 K1 72.6(2) . 4_565
C13 C19 Zn1 117.0(3) . .

loop_
_geom_bond_atom_site_label_1
_geom_bond_atom_site_label_2
_geom_bond_distance
_geom_bond_site_symmetry_2
K1 N1 2.782(3) .
K1 N2 2.863(3) .
K1 C13 3.019(4) 4_666
K1 C14 3.120(4) 4_666
K1 C18 3.126(4) 4_666
K1 C15 3.328(5) 4_666
K1 C17 3.347(5) 4_666
K1 C16 3.429(5) 4_666
Zn1 N2 1.985(3) .
Zn1 N1 2.010(3) .
Zn1 C19 2.014(4) .
N1 Si1 1.703(4) .
N1 Si2 1.724(4) .
Si1 C3 1.853(5) .
Si1 C1 1.861(5) .
Si1 C2 1.862(5) .
Si2 C4 1.857(5) .
Si2 C5 1.874(5) .
Si2 C6 1.882(6) .
N2 Si4 1.704(3) .
N2 Si3 1.711(3) .
Si3 C9 1.862(5) .
Si3 C8 1.864(5) .
Si3 C7 1.888(5) .
Si4 C11 1.863(5) .
Si4 C10 1.872(6) .
Si4 C12 1.881(6) .
C13 C14 1.387(7) .
C13 C18 1.399(6) .
C13 C19 1.481(5) .
C13 K1 3.019(4) 4_565
C14 C15 1.385(6) .
C14 K1 3.120(4) 4_565
C15 C16 1.385(8) .
C15 K1 3.328(5) 4_565
C16 C17 1.370(9) .
C16 K1 3.429(5) 4_565
C17 C18 1.390(6) .
C17 K1 3.347(5) 4_565
C18 K1 3.126(4) 4_565
